data_2007203
loop_
_publ_author_name
'Banumathi, Sankaran'
'Velmurugan, Devadasan'
'Raghunathan, Raghavachary'
'Shanmuga sundaram, Muthian'

_publ_section_title
;
 1',3'-Diphenylspiro[anthracene-9(10i H),5'(4'<i>H</i>)-pyrazol]-10-one
;
_journal_issue 5
_journal_name_full 'Acta Crystallographica Section C'
_journal_page_first 629
_journal_page_last 630
_journal_paper_doi 10.1107/S0108270197017411
_journal_volume 54
_journal_year 1998
_chemical_formula_sum 'C28 H20 N2 O'
_chemical_formula_weight 400.46
_chemical_name_systematic
;
 ?
;
_space_group_IT_number 61
_symmetry_cell_setting orthorhombic
_symmetry_space_group_name_Hall '-P 2ac 2ab'
_symmetry_space_group_name_H-M 'P b c a'
_audit_creation_method SHELXL
_cell_angle_alpha 90.0
_cell_angle_beta 90.0
_cell_angle_gamma 90.0
_cell_formula_units_Z 8
_cell_length_a 11.188(4)
_cell_length_b 13.672(9)
_cell_length_c 27.352(2)
_cell_measurement_reflns_used 25
_cell_measurement_temperature 293(2)
_cell_measurement_theta_max 25
_cell_measurement_theta_min 10
_cell_volume 4184(3)
_computing_cell_refinement 'CAD-4 Software'
_computing_data_collection 'CAD-4 Software (Enraf-Nonius, 1989)'
_computing_molecular_graphics 'ORTEP92 (Vicovick, 1994)'
_computing_publication_material 'SHELXL93, PARST (Nardelli, 1983)'
_computing_structure_refinement 'SHELXL93 (Sheldrick, 1993)'
_computing_structure_solution 'SHELXS86 (Sheldrick, 1990)'
_diffrn_ambient_temperature 293(2)
_diffrn_measurement_device 'enraf-Nonius CAD4 diffractometer'
_diffrn_measurement_method \w/2\q
_diffrn_radiation_monochromator graphite
_diffrn_radiation_source 'fine-focus sealed tube'
_diffrn_radiation_type CuK\a
_diffrn_radiation_wavelength 1.5418
_diffrn_reflns_av_sigmaI/netI 0.0208
_diffrn_reflns_limit_h_max 13
_diffrn_reflns_limit_h_min 0
_diffrn_reflns_limit_k_max 16
_diffrn_reflns_limit_k_min 0
_diffrn_reflns_limit_l_max 32
_diffrn_reflns_limit_l_min 0
_diffrn_reflns_number 3728
_diffrn_reflns_theta_max 67
_diffrn_reflns_theta_min 3.23
_diffrn_standards_decay_% <1.5
_diffrn_standards_interval_count 100
_diffrn_standards_number 3
_exptl_absorpt_coefficient_mu 0.608
_exptl_absorpt_correction_type none
_exptl_crystal_colour Yellow
_exptl_crystal_density_diffrn 1.272
_exptl_crystal_density_method 'not measured'
_exptl_crystal_description Reactangular
_exptl_crystal_F_000 1680
_exptl_crystal_size_max 0.40
_exptl_crystal_size_mid 0.18
_exptl_crystal_size_min 0.15
_refine_diff_density_max 0.278
_refine_diff_density_min -0.155
_refine_ls_extinction_method none
_refine_ls_goodness_of_fit_all 1.103
_refine_ls_goodness_of_fit_obs 1.183
_refine_ls_hydrogen_treatment refall
_refine_ls_matrix_type fullcycle
_refine_ls_number_parameters 360
_refine_ls_number_reflns 3727
_refine_ls_number_restraints 0
_refine_ls_restrained_S_all 1.103
_refine_ls_restrained_S_obs 1.183
_refine_ls_R_factor_all 0.0714
_refine_ls_R_factor_obs .059
_refine_ls_shift/esd_max -0.005
_refine_ls_shift/esd_mean 0.001
_refine_ls_structure_factor_coef Fsqd
_refine_ls_weighting_details 'w = 1/[\s^2^(Fo^2^)+(0.1001P)^2^+0.7638P] where P=(Fo^2^+2Fc^2^)/3'
_refine_ls_weighting_scheme calc
_refine_ls_wR_factor_all 0.1735
_refine_ls_wR_factor_obs .1634
_reflns_number_observed 2940
_reflns_number_total 3727
_reflns_observed_criterion >2sigma(I)
_cod_data_source_file ab1463.cif
_cod_data_source_block acta
_cod_depositor_comments
;
The following automatic conversions were performed:
'_symmetry_cell_setting' value 'Orthorhombic' changed to 'orthorhombic'
according to '/home/saulius/struct/CIF-dictionaries/cif_core.dic'
dictionary named 'cif_core.dic' version 2.4.1 from 2010-06-29.

Automatic conversion script
Id: cif_fix_enum 1527 2010-12-29 10:47:43Z saulius 

The following automatic conversions were performed:

'_symmetry_cell_setting' value 'Orthorhombic' changed to
'orthorhombic' according to
/home/saulius/struct/CIF-dictionaries/cif_core.dic dictionary named
'cif_core.dic' version 2.4.1 from 2010-06-29.

Automatic conversion script
Id: cif_fix_values 1715 2011-07-08 13:25:40Z adriana 

The following automatic conversions were performed:

'_refine_ls_weighting_scheme' value 'calc w =
1/[\s^2^(Fo^2^)+(0.1001P)^2^+0.7638P] where P=(Fo^2^+2Fc^2^)/3' was
changed to 'calc'. New tag '_refine_ls_weighting_details' was
created. The value of the new tag was set to 'w =
1/[\s^2^(Fo^2^)+(0.1001P)^2^+0.7638P] where P=(Fo^2^+2Fc^2^)/3'.

Automatic conversion script
Id: cif_fix_values 3143 2015-03-26 13:38:13Z robertas 
;
_cod_original_cell_volume 4183.8(4)
_cod_database_code 2007203

loop_
_symmetry_equiv_pos_as_xyz
'x, y, z'
'x+1/2, -y+1/2, -z'
'-x, y+1/2, -z+1/2'
'-x+1/2, -y, z+1/2'
'-x, -y, -z'
'-x-1/2, y-1/2, z'
'x, -y-1/2, z-1/2'
'x-1/2, y, -z-1/2'

loop_
_atom_site_aniso_label
_atom_site_aniso_U_11
_atom_site_aniso_U_22
_atom_site_aniso_U_33
_atom_site_aniso_U_12
_atom_site_aniso_U_13
_atom_site_aniso_U_23
N1 .0476(9) .0521(9) .0477(8) .0046(7) -.0033(7) -.0042(7)
N2 .0482(9) .0627(11) .0540(10) .0119(8) -.0102(7) -.0173(8)
O1 .128(2) .0906(13) .0616(10) -.0418(13) -.0276(11) -.0054(10)
C1 .0513(11) .0557(12) .0464(10) .0068(9) -.0035(8) -.0116(9)
C2 .0520(11) .0499(11) .0508(11) .0121(9) .0008(8) -.0068(9)
C3 .0742(15) .0653(14) .0554(12) .0156(12) -.0020(11) .0013(11)
C4 .077(2) .0627(14) .073(2) .0131(13) .0161(13) .0123(12)
C5 .0647(14) .0560(13) .091(2) .0071(11) .0124(13) .0054(13)
C6 .0572(12) .0531(12) .0759(14) .0021(10) .0005(11) -.0074(11)
C7 .0500(11) .0475(11) .0582(12) .0080(9) .0011(9) -.0084(9)
C8 .0632(13) .0592(13) .0499(11) -.0007(10) -.0067(10) -.0120(9)
C9 .0555(11) .0568(12) .0488(11) .0004(10) -.0020(9) -.0053(9)
C10 .076(2) .073(2) .0550(13) -.0067(13) -.0096(11) .0001(11)
C11 .098(2) .082(2) .067(2) -.015(2) -.0064(14) .0196(13)
C12 .099(2) .078(2) .091(2) -.034(2) -.014(2) .0123(15)
C13 .0771(15) .076(2) .0697(14) -.0219(14) -.0160(13) -.0001(12)
C14 .0505(11) .0567(12) .0553(11) -.0004(10) -.0008(9) -.0078(9)
C15 .0525(12) .0697(14) .0526(11) .0134(11) -.0026(9) -.0162(10)
C16 .0506(11) .0475(10) .0433(10) .0043(8) .0017(8) -.0020(8)
C17 .0495(11) .0407(10) .0562(11) .0005(8) -.0008(9) .0028(8)
C18 .0572(12) .0629(13) .0599(12) .0071(10) .0044(10) .0019(10)
C19 .0541(13) .075(2) .087(2) .0135(12) .0153(12) .0089(13)
C20 .0459(12) .0653(15) .104(2) .0015(11) -.0069(12) .0108(14)
C21 .0609(13) .0617(14) .086(2) -.0001(11) -.0186(12) -.0084(12)
C22 .0548(11) .0526(12) .0644(13) .0054(10) -.0078(10) -.0060(10)
C23 .0512(11) .0473(11) .0451(10) .0066(9) .0039(8) .0016(8)
C24 .0564(12) .0572(13) .0652(13) .0107(10) -.0055(10) -.0080(10)
C25 .0538(12) .0611(13) .0800(15) .0143(11) .0003(11) .0037(12)
C26 .0706(15) .0508(12) .0779(15) .0164(11) .0162(12) .0033(11)
C27 .0758(15) .0480(12) .0690(13) .0024(11) .0109(12) -.0107(10)
C28 .0578(11) .0471(11) .0572(11) .0009(9) .0066(9) -.0051(9)

loop_
_atom_site_label
_atom_site_fract_x
_atom_site_fract_y
_atom_site_fract_z
_atom_site_U_iso_or_equiv
_atom_site_thermal_displace_type
_atom_site_calc_flag
_atom_site_refinement_flags
_atom_site_occupancy
_atom_site_disorder_group
_atom_site_type_symbol
H152 .129(2) .6831(18) .4276(8) .065(7) Uiso d . 1 . H
H18 -.072(2) .7176(17) .4083(8) .064(6) Uiso d . 1 . H
H11 .3161 .4458 .5571 .088 Uiso d . 1 . H
H3 .3464 .7586 .3193 .075 Uiso d . 1 . H
H26 .5980 .3363 .2896 .088 Uiso d . 1 . H
H25 .6529 .4617 .3490 .070 Uiso d . 1 . H
H19 -.2706 .7367 .3915 .102 Uiso d . 1 . H
H22 -.0113 .5873 .2749 .071 Uiso d . 1 . H
H10 .4224 .5876 .5514 .078 Uiso d . 1 . H
H21 -.2230 .6086 .2576 .070 Uiso d . 1 . H
H4 .4767 .8934 .3109 .083 Uiso d . 1 . H
H13 .2019 .4761 .4187 .081 Uiso d . 1 . H
H27 .3974 .3314 .2598 .064 Uiso d . 1 . H
H28 .2581 .4403 .2884 .071 Uiso d . 1 . H
H5 .5921 .9485 .3795 .086 Uiso d . 1 . H
H6 .5711 .8581 .4542 .070 Uiso d . 1 . H
H24 .5080 .5700 .3749 .079 Uiso d . 1 . H
H151 .1600 .7678 .3908 .093 Uiso d . 1 . H
H20 -.3506 .6885 .3116 .086 Uiso d . 1 . H
H12 .2019 .3861 .4904 .099 Uiso d . 1 . H
N1 .16996(14) .58108(12) .33175(6) .0491(4) Uani d . 1 . N
N2 .28442(15) .58709(14) .35009(6) .0550(5) Uani d . 1 . N
O1 .5015(2) .7387(2) .51261(6) .0934(7) Uani d . 1 . O
C1 .2922(2) .6484(2) .39501(7) .0511(5) Uani d . 1 . C
C2 .3847(2) .7287(2) .39015(7) .0509(5) Uani d . 1 . C
C3 .3961(2) .7794(2) .34593(8) .0650(6) Uani d . 1 . C
C4 .4704(2) .8593(2) .34221(9) .0709(7) Uani d . 1 . C
C5 .5366(2) .8902(2) .38177(10) .0705(7) Uani d . 1 . C
C6 .5283(2) .8405(2) .42543(9) .0621(6) Uani d . 1 . C
C7 .4526(2) .75975(15) .42997(7) .0519(5) Uani d . 1 . C
C8 .4466(2) .7084(2) .47738(7) .0574(5) Uani d . 1 . C
C9 .3746(2) .6178(2) .48052(7) .0537(5) Uani d . 1 . C
C10 .3762(2) .5645(2) .52417(8) .0681(6) Uani d . 1 . C
C11 .3126(3) .4796(2) .52824(10) .0825(8) Uani d . 1 . C
C12 .2488(3) .4464(2) .48833(11) .0894(9) Uani d . 1 . C
C13 .2459(2) .4979(2) .44535(9) .0741(7) Uani d . 1 . C
C14 .3078(2) .5852(2) .44090(8) .0542(5) Uani d . 1 . C
C15 .1643(2) .6943(2) .39540(8) .0582(6) Uani d . 1 . C
C16 .1012(2) .63817(15) .35583(7) .0472(5) Uani d . 1 . C
C17 -.0258(2) .64975(14) .34344(7) .0488(5) Uani d . 1 . C
C18 -.1026(2) .6940(2) .37679(8) .0600(6) Uani d . 1 . C
C19 -.2227(2) .7065(2) .36508(10) .0719(7) Uani d . 1 . C
C20 -.2663(2) .6773(2) .32053(11) .0719(7) Uani d . 1 . C
C21 -.1902(2) .6328(2) .28751(10) .0695(7) Uani d . 1 . C
C22 -.0715(2) .6183(2) .29875(8) .0572(5) Uani d . 1 . C
C23 .3685(2) .51761(15) .33520(7) .0479(5) Uani d . 1 . C
C24 .4860(2) .5215(2) .35186(8) .0596(6) Uani d . 1 . C
C25 .5696(2) .4557(2) .33459(9) .0650(6) Uani d . 1 . C
C26 .5386(2) .3851(2) .30105(9) .0664(6) Uani d . 1 . C
C27 .4226(2) .3799(2) .28517(9) .0643(6) Uani d . 1 . C
C28 .3370(2) .4449(2) .30157(8) .0540(5) Uani d . 1 . C

loop_
_atom_type_symbol
_atom_type_description
_atom_type_scat_dispersion_real
_atom_type_scat_dispersion_imag
_atom_type_scat_source
C C 0.0181 0.0091 'International Tables Vol C Tables 4.2.6.8 and 6.1.1.4'
H H 0.0000 0.0000 'International Tables Vol C Tables 4.2.6.8 and 6.1.1.4'
N N 0.0311 0.0180 'International Tables Vol C Tables 4.2.6.8 and 6.1.1.4'
O O 0.0492 0.0322 'International Tables Vol C Tables 4.2.6.8 and 6.1.1.4'

loop_
_geom_angle_atom_site_label_1
_geom_angle_atom_site_label_2
_geom_angle_atom_site_label_3
_geom_angle
_geom_angle_publ_flag
C16 N1 N2 109.6(2) yes
N1 N2 C23 118.6(2) yes
N1 N2 C1 112.82(15) yes
C23 N2 C1 125.7(2) yes
N2 C1 C2 112.0(2) yes
N2 C1 C14 111.4(2) yes
C2 C1 C14 113.7(2) yes
N2 C1 C15 100.26(15) yes
C2 C1 C15 109.6(2) yes
C14 C1 C15 109.0(2) yes
C7 C2 C3 118.4(2) ?
C7 C2 C1 121.6(2) ?
C3 C2 C1 119.8(2) ?
C4 C3 C2 120.8(2) ?
C4 C3 H3 121.9(2) ?
C2 C3 H3 117.2(3) ?
C3 C4 C5 120.6(2) ?
C3 C4 H4 119.1(3) ?
C5 C4 H4 120.3(3) ?
C6 C5 C4 119.6(2) ?
C6 C5 H5 118.9(3) ?
C4 C5 H5 121.5(3) ?
C5 C6 C7 120.5(2) ?
C5 C6 H6 123.9(2) ?
C7 C6 H6 115.5(2) ?
C2 C7 C6 120.1(2) ?
C2 C7 C8 121.1(2) ?
C6 C7 C8 118.8(2) ?
O1 C8 C7 120.7(2) ?
O1 C8 C9 120.9(2) ?
C7 C8 C9 118.3(2) ?
C14 C9 C10 120.3(2) ?
C14 C9 C8 121.1(2) ?
C10 C9 C8 118.6(2) ?
C11 C10 C9 120.4(2) ?
C11 C10 H10 119.8(2) ?
C9 C10 H10 119.8(2) ?
C10 C11 C12 119.0(2) ?
C10 C11 H11 118.5(3) ?
C12 C11 H11 122.5(3) ?
C13 C12 C11 121.4(3) ?
C13 C12 H12 118.0(3) ?
C11 C12 H12 120.6(3) ?
C12 C13 C14 120.4(2) ?
C12 C13 H13 121.5(3) ?
C14 C13 H13 118.2(3) ?
C13 C14 C9 118.5(2) ?
C13 C14 C1 120.0(2) ?
C9 C14 C1 121.2(2) ?
C16 C15 C1 102.7(2) yes
C16 C15 H152 112.3(2) ?
C1 C15 H152 108.2(2) ?
C16 C15 H151 113.2(2) ?
C1 C15 H151 116.1(2) ?
H152 C15 H151 104.4(2) ?
N1 C16 C17 121.9(2) yes
N1 C16 C15 113.6(2) yes
C17 C16 C15 124.4(2) yes
C18 C17 C22 118.9(2) ?
C18 C17 C16 119.5(2) ?
C22 C17 C16 121.6(2) ?
C19 C18 C17 119.9(2) ?
C19 C18 H18 120.0(2) ?
C17 C18 H18 120.0(2) ?
C20 C19 C18 120.8(2) ?
C20 C19 H19 125.2(2) ?
C18 C19 H19 114.0(3) ?
C19 C20 C21 119.3(2) ?
C19 C20 H20 121.1(3) ?
C21 C20 H20 119.6(3) ?
C22 C21 C20 120.7(2) ?
C22 C21 H21 120.8(3) ?
C20 C21 H21 118.4(2) ?
C21 C22 C17 120.4(2) ?
C21 C22 H22 123.2(2) ?
C17 C22 H22 116.3(2) ?
C24 C23 N2 121.0(2) yes
C24 C23 C28 118.7(2) ?
N2 C23 C28 120.3(2) yes
C25 C24 C23 120.2(2) ?
C25 C24 H24 120.5(2) ?
C23 C24 H24 119.3(2) ?
C26 C25 C24 120.9(2) ?
C26 C25 H25 123.2(2) ?
C24 C25 H25 115.8(2) ?
C27 C26 C25 119.1(2) ?
C27 C26 H26 119.9(3) ?
C25 C26 H26 120.9(3) ?
C26 C27 C28 121.4(2) ?
C26 C27 H27 121.4(2) ?
C28 C27 H27 117.1(3) ?
C27 C28 C23 119.7(2) ?
C27 C28 H28 118.4(2) ?
C23 C28 H28 121.8(2) ?

loop_
_geom_bond_atom_site_label_1
_geom_bond_atom_site_label_2
_geom_bond_site_symmetry_2
_geom_bond_distance
_geom_bond_publ_flag
N1 C16 . 1.278(2) yes
N1 N2 . 1.378(2) yes
N2 C23 . 1.398(3) yes
N2 C1 . 1.490(3) yes
O1 C8 . 1.216(3) yes
C1 C2 . 1.515(3) yes
C1 C14 . 1.534(3) yes
C1 C15 . 1.562(3) yes
C2 C7 . 1.394(3) yes
C7 C8 . 1.476(3) yes
C8 C9 . 1.479(3) yes
C9 C14 . 1.390(3) yes
C9 C10 . 1.399(3) ?
C2 C3 . 1.400(3) ?
C3 C4 . 1.377(4) ?
C4 C5 . 1.377(4) ?
C5 C6 . 1.377(4) ?
C6 C7 . 1.397(3) ?
C10 C11 . 1.365(4) ?
C11 C12 . 1.381(4) ?
C12 C13 . 1.370(4) ?
C13 C14 . 1.386(3) ?
C15 C16 . 1.502(3) ?
C16 C17 . 1.470(3) ?
C17 C18 . 1.392(3) ?
C17 C22 . 1.393(3) ?
C18 C19 . 1.391(3) ?
C19 C20 . 1.372(4) ?
C20 C21 . 1.383(4) ?
C21 C22 . 1.377(3) ?
C23 C24 . 1.392(3) ?
C23 C28 . 1.400(3) ?
C24 C25 . 1.381(3) ?
C25 C26 . 1.376(4) ?
C26 C27 . 1.370(4) ?
C27 C28 . 1.381(3) ?

loop_
_geom_torsion_atom_site_label_1
_geom_torsion_atom_site_label_2
_geom_torsion_atom_site_label_3
_geom_torsion_atom_site_label_4
_geom_torsion
_geom_torsion_publ_flag
C16 N1 N2 C23 168.2(2) no
C16 N1 N2 C1 6.2(2) no
N1 N2 C1 C2 -125.9(2) no
C23 N2 C1 C2 73.6(3) no
N1 N2 C1 C14 105.5(2) no
C23 N2 C1 C14 -55.0(3) no
N1 N2 C1 C15 -9.7(2) no
C23 N2 C1 C15 -170.2(2) no
N2 C1 C2 C7 -145.5(2) no
C14 C1 C2 C7 -18.1(3) no
C15 C1 C2 C7 104.1(2) no
N2 C1 C2 C3 40.1(3) no
C14 C1 C2 C3 167.5(2) no
C15 C1 C2 C3 -70.3(2) no
C7 C2 C3 C4 -1.5(3) ?
C1 C2 C3 C4 173.0(2) ?
C2 C3 C4 C5 1.1(4) ?
C3 C4 C5 C6 -0.1(4) ?
C4 C5 C6 C7 -0.5(4) ?
C3 C2 C7 C6 1.0(3) ?
C1 C2 C7 C6 -173.5(2) no
C3 C2 C7 C8 -178.8(2) no
C1 C2 C7 C8 6.8(3) no
C5 C6 C7 C2 0.0(3) ?
C5 C6 C7 C8 179.8(2) ?
C2 C7 C8 O1 -176.3(2) no
C6 C7 C8 O1 3.9(3) no
C2 C7 C8 C9 5.1(3) no
C6 C7 C8 C9 -174.6(2) ?
O1 C8 C9 C14 177.3(2) no
C7 C8 C9 C14 -4.2(3) no
O1 C8 C9 C10 -3.6(4) no
C7 C8 C9 C10 174.9(2) ?
C14 C9 C10 C11 0.2(4) ?
C8 C9 C10 C11 -178.9(2) ?
C9 C10 C11 C12 1.4(5) ?
C10 C11 C12 C13 -1.5(5) ?
C11 C12 C13 C14 0.1(5) ?
C12 C13 C14 C9 1.5(4) ?
C12 C13 C14 C1 -172.6(3) ?
C10 C9 C14 C13 -1.6(3) ?
C8 C9 C14 C13 177.5(2) ?
C10 C9 C14 C1 172.4(2) ?
C8 C9 C14 C1 -8.5(3) no
N2 C1 C14 C13 -39.3(3) no
C2 C1 C14 C13 -167.0(2) ?
C15 C1 C14 C13 70.4(3) ?
N2 C1 C14 C9 146.8(2) no
C2 C1 C14 C9 19.0(3) ?
C15 C1 C14 C9 -103.6(2) ?
N2 C1 C15 C16 9.1(2) no
C2 C1 C15 C16 127.0(2) ?
C14 C1 C15 C16 -107.9(2) ?
N2 N1 C16 C17 177.9(2) no
N2 N1 C16 C15 0.7(2) no
C1 C15 C16 N1 -6.7(2) no
C1 C15 C16 C17 176.2(2) ?
N1 C16 C17 C18 165.2(2) no
C15 C16 C17 C18 -18.0(3) ?
N1 C16 C17 C22 -15.5(3) no
C15 C16 C17 C22 161.4(2) ?
C22 C17 C18 C19 -0.3(3) ?
C16 C17 C18 C19 179.0(2) ?
C17 C18 C19 C20 -1.1(4) ?
C18 C19 C20 C21 1.6(4) ?
C19 C20 C21 C22 -0.6(4) ?
C20 C21 C22 C17 -0.9(4) ?
C18 C17 C22 C21 1.3(3) ?
C16 C17 C22 C21 -178.1(2) ?
N1 N2 C23 C24 178.7(2) no
C1 N2 C23 C24 -21.9(3) no
N1 N2 C23 C28 1.3(3) no
C1 N2 C23 C28 160.7(2) no
N2 C23 C24 C25 -176.2(2) no
C28 C23 C24 C25 1.2(3) ?
C23 C24 C25 C26 -0.4(4) ?
C24 C25 C26 C27 -0.7(4) ?
C25 C26 C27 C28 1.0(4) ?
C26 C27 C28 C23 -0.2(4) ?
C24 C23 C28 C27 -0.9(3) ?
N2 C23 C28 C27 176.5(2) no

loop_
_cod_related_entry_id
_cod_related_entry_database
_cod_related_entry_code
1 ChemSpider 21137124
